data_4084716
loop_
_publ_author_name
'Schmid, Matthias'
'Guillaume, Sophie M.'
'Roesky, Peter W.'

_publ_contact_author
;
      Prof. Dr. Peter W. Roesky
      Karlsruher Institut fuer Technologie (KIT), CS
      Institut fuer Anorganische Chemie (AOC)
      Lehrstuhl fuer Anorganische Funktionsmaterialien
      Engesserstr. 15, Geb. 30.45
      76131 Karlsruhe 
      Bundesrepublik Deutschland
;
_publ_section_title
;
 \b-Diketiminate Rare Earth Borohydride Complexes: Synthesis, Structure,
 and Catalytic Activity in the Ring-Opening Polymerization of
 \e-Caprolactone and Trimethylene Carbonate
;
_journal_issue 19
_journal_name_full Organometallics
_journal_page_first 5392
_journal_paper_doi 10.1021/om500708x
_journal_volume 33
_journal_year 2014
_chemical_formula_moiety 'C37 H61 B N2 O2 Sm'
_chemical_formula_sum 'C37 H61 B N2 O2 Sm'
_chemical_formula_weight 727.03
_chemical_name_systematic
;
 ?
;
_space_group_crystal_system triclinic
_space_group_IT_number 2
_space_group_name_Hall '-P 1'
_space_group_name_H-M_alt 'P -1'
_symmetry_space_group_name_Hall '-P 1'
_symmetry_space_group_name_H-M 'P -1'
_atom_sites_solution_hydrogens mixed
_atom_sites_solution_primary iterative
_audit_creation_date 2014-08-26
_audit_creation_method
;
Olex2 1.2
(compiled 2014.07.22 svn.r2960 for OlexSys, GUI svn.r4862)
;
_cell_angle_alpha 76.521(3)
_cell_angle_beta 84.648(3)
_cell_angle_gamma 85.551(3)
_cell_formula_units_Z 2
_cell_length_a 8.7602(3)
_cell_length_b 12.3497(4)
_cell_length_c 17.8330(6)
_cell_measurement_reflns_used 26855
_cell_measurement_temperature 150
_cell_measurement_theta_max 27.25
_cell_measurement_theta_min 2.28
_cell_volume 1864.85(11)
_computing_cell_refinement 'STOE X-AREA, PLATON (A.L.Spek, 2005)'
_computing_data_collection 'STOE X-AREA'
_computing_data_reduction 'STOE X-RED & LANA, PLATON (A.L.Spek, 2005)'
_computing_molecular_graphics 'Diamond 2/3, Olex2 (Dolomanov et al., 2009)'
_computing_publication_material 'MS Word, Olex2 (Dolomanov et al., 2009)'
_computing_structure_refinement 'SHELXL (Sheldrick, 2008)'
_computing_structure_solution
;
SHELXS (Sheldrick, 2008)
Superflip (Palatinus & Chapuis, 2007;Palatinus & van der Lee, 2008;
Palatinus et al., 2012)
;
_diffrn_ambient_temperature 150
_diffrn_detector 'image plate (34cm diameter)'
_diffrn_detector_area_resol_mean 6.67
_diffrn_detector_type STOE
_diffrn_measured_fraction_theta_full 0.821
_diffrn_measured_fraction_theta_max 0.823
_diffrn_measurement_device '2-circle goniometer'
_diffrn_measurement_device_type 'STOE IPDS 2'
_diffrn_measurement_method 'area detector'
_diffrn_radiation_collimation '0.5mm monocapillary'
_diffrn_radiation_monochromator 'plane graphite'
_diffrn_radiation_type MoK\a
_diffrn_radiation_wavelength 0.71073
_diffrn_reflns_av_R_equivalents 0.0429
_diffrn_reflns_av_unetI/netI 0.0354
_diffrn_reflns_Laue_measured_fraction_full 0.821
_diffrn_reflns_Laue_measured_fraction_max 0.823
_diffrn_reflns_limit_h_max 10
_diffrn_reflns_limit_h_min -10
_diffrn_reflns_limit_k_max 15
_diffrn_reflns_limit_k_min -15
_diffrn_reflns_limit_l_max 21
_diffrn_reflns_limit_l_min -21
_diffrn_reflns_number 19975
_diffrn_reflns_point_group_measured_fraction_full 0.821
_diffrn_reflns_point_group_measured_fraction_max 0.823
_diffrn_reflns_theta_full 25.242
_diffrn_reflns_theta_max 25.999
_diffrn_reflns_theta_min 2.339
_diffrn_source 'sealed tube, 12x0.4mm long-fine focus'
_exptl_absorpt_coefficient_mu 1.606
_exptl_absorpt_correction_T_max 0.8650
_exptl_absorpt_correction_T_min 0.7239
_exptl_absorpt_correction_type integration
_exptl_absorpt_process_details 'STOE X-Red & X-Shape'
_exptl_crystal_colour green
_exptl_crystal_colour_primary green
_exptl_crystal_density_diffrn 1.295
_exptl_crystal_description plate
_exptl_crystal_F_000 760
_exptl_crystal_size_max 0.395
_exptl_crystal_size_mid 0.178
_exptl_crystal_size_min 0.062
_refine_diff_density_max 0.423
_refine_diff_density_min -0.828
_refine_diff_density_rms 0.061
_refine_ls_extinction_method none
_refine_ls_goodness_of_fit_ref 0.992
_refine_ls_hydrogen_treatment mixed
_refine_ls_matrix_type full
_refine_ls_number_parameters 623
_refine_ls_number_reflns 6032
_refine_ls_number_restraints 12
_refine_ls_restrained_S_all 0.993
_refine_ls_R_factor_all 0.0341
_refine_ls_R_factor_gt 0.0268
_refine_ls_shift/su_max 0.001
_refine_ls_shift/su_mean 0.000
_refine_ls_structure_factor_coef Fsqd
_refine_ls_weighting_details 'w=1/[\s^2^(Fo^2^)+(0.0437P)^2^] where P=(Fo^2^+2Fc^2^)/3'
_refine_ls_weighting_scheme calc
_refine_ls_wR_factor_gt 0.0636
_refine_ls_wR_factor_ref 0.0656
_reflns_Friedel_coverage 0.000
_reflns_number_gt 5259
_reflns_number_total 6032
_reflns_threshold_expression 'I > 2\s(I)'
_cod_data_source_file om500708x_si_002.cif
_cod_data_source_block ms262
_cod_database_code 4084716
_shelxl_version_number 2014-3
_shelx_space_group_comment
;
The symmetry employed for this shelxl refinement is uniquely defined
by the following loop, which should always be used as a source of
symmetry information in preference to the above space-group names.
They are only intended as comments.
;
_olex2_refinement_description
;
1. Fixed Uiso
 At 1.2 times of:
  All C(H) groups, All C(H,H) groups
 At 1.5 times of:
  All C(H,H,H) groups
2. Uiso/Uaniso restraints and constraints
Uanis(C32A) \\sim Ueq: with sigma of 0.02 and sigma for terminal atoms of 0.04
Uanis(C35B) \\sim Ueq: with sigma of 0.02 and sigma for terminal atoms of 0.04
3. Others
 Fixed Sof: C6A(0.5) C11A(0.5) C10A(0.5) H10A(0.5) C9A(0.5) H9A(0.5) C8A(0.5)
 H8A(0.5) C7A(0.5) C6B(0.5) C11B(0.5) C10B(0.5) H10B(0.5) C9B(0.5) H9B(0.5)
 C8B(0.5) H8B(0.5) C7B(0.5) C12A(0.5) H12A(0.5) C12B(0.5) H12B(0.5) C13A(0.5)
 H13A(0.5) H13B(0.5) H13C(0.5) C13B(0.5) H13D(0.5) H13E(0.5) H13F(0.5)
 C14A(0.5) H14A(0.5) H14B(0.5) H14C(0.5) C14B(0.5) H14D(0.5) H14E(0.5)
 H14F(0.5) C15A(0.5) H15A(0.5) C15B(0.5) H15B(0.5) C16A(0.5) H16A(0.5)
 H16B(0.5) H16C(0.5) C16B(0.5) H16D(0.5) H16E(0.5) H16F(0.5) C17A(0.5)
 H17A(0.5) H17B(0.5) H17C(0.5) C17B(0.5) H17D(0.5) H17E(0.5) H17F(0.5) H24(0.5)
 H24A(0.5) C25A(0.5) H25A(0.5) H25B(0.5) H25C(0.5) C25B(0.5) H25D(0.5)
 H25E(0.5) H25F(0.5) C26A(0.5) H26A(0.5) H26B(0.5) H26C(0.5) C26B(0.5)
 H26D(0.5) H26E(0.5) H26F(0.5) C27A(0.5) H27A(0.5) C27B(0.5) H27B(0.5)
 C28A(0.5) H28A(0.5) H28B(0.5) H28C(0.5) C28B(0.5) H28D(0.5) H28E(0.5)
 H28F(0.5) C29A(0.5) H29A(0.5) H29B(0.5) H29C(0.5) C29B(0.5) H29D(0.5)
 H29E(0.5) H29F(0.5) C30A(0.5) H30A(0.5) H30B(0.5) C30B(0.5) H30C(0.5)
 H30D(0.5) C31A(0.5) H31A(0.5) H31B(0.5) C31B(0.5) H31C(0.5) H31D(0.5)
 C32A(0.5) H32A(0.5) H32B(0.5) C32B(0.5) H32C(0.5) H32D(0.5) C33A(0.5)
 H33A(0.5) H33B(0.5) C33B(0.5) H33C(0.5) H33D(0.5) C34A(0.5) H34A(0.5)
 H34B(0.5) C34B(0.5) H34C(0.5) H34D(0.5) C35A(0.5) H35A(0.5) H35B(0.5)
 C35B(0.5) H35C(0.5) H35D(0.5) C36A(0.5) H36A(0.5) H36B(0.5) C36B(0.5)
 H36C(0.5) H36D(0.5) C37A(0.5) H37A(0.5) H37B(0.5) C37B(0.5) H37C(0.5) H37D(0.5)
4.a Ternary CH refined with riding coordinates:
 C12A(H12A), C12B(H12B), C15A(H15A), C15B(H15B), C24(H24), C24(H24A),
 C27A(H27A), C27B(H27B)
4.b Secondary CH2 refined with riding coordinates:
 C30A(H30A,H30B), C30B(H30C,H30D), C31A(H31A,H31B), C31B(H31C,H31D), C32A(H32A,
 H32B), C32B(H32C,H32D), C33A(H33A,H33B), C33B(H33C,H33D), C34A(H34A,H34B),
 C34B(H34C,H34D), C35A(H35A,H35B), C35B(H35C,H35D), C36A(H36A,H36B), C36B(H36C,
 H36D), C37A(H37A,H37B), C37B(H37C,H37D)
4.c Aromatic/amide H refined with riding coordinates:
 C3(H3), C10A(H10A), C9A(H9A), C8A(H8A), C10B(H10B), C9B(H9B), C8B(H8B),
 C20(H20), C21(H21), C22(H22)
4.d Fitted hexagon refined as free rotating group:
 C6A(C11A,C10A,C9A,C8A,C7A), C6B(C11B,C10B,C9B,C8B,C7B)
4.e Idealised Me refined as rotating group:
 C1(H1A,H1B,H1C), C5(H5A,H5B,H5C), C13A(H13A,H13B,H13C), C13B(H13D,H13E,H13F),
 C14A(H14A,H14B,H14C), C14B(H14D,H14E,H14F), C16A(H16A,H16B,H16C), C16B(H16D,
 H16E,H16F), C17A(H17A,H17B,H17C), C17B(H17D,H17E,H17F), C25A(H25A,H25B,H25C),
 C25B(H25D,H25E,H25F), C26A(H26A,H26B,H26C), C26B(H26D,H26E,H26F), C28A(H28A,
 H28B,H28C), C28B(H28D,H28E,H28F), C29A(H29A,H29B,H29C), C29B(H29D,H29E,H29F)
;
_olex2_submission_special_instructions 'No special instructions were received'

loop_
_space_group_symop_operation_xyz
'x, y, z'
'-x, -y, -z'

loop_
_atom_site_label
_atom_site_type_symbol
_atom_site_fract_x
_atom_site_fract_y
_atom_site_fract_z
_atom_site_U_iso_or_equiv
_atom_site_adp_type
_atom_site_occupancy
_atom_site_site_symmetry_order
_atom_site_calc_flag
_atom_site_refinement_flags_posn
_atom_site_refinement_flags_adp
_atom_site_refinement_flags_occupancy
_atom_site_disorder_assembly
_atom_site_disorder_group
Sm1 Sm 0.97698(2) 0.31916(2) 0.20361(2) 0.03058(6) Uani 1 1 d . . . . .
O1 O 0.8151(3) 0.2670(2) 0.10555(14) 0.0447(6) Uani 1 1 d . . . . .
O2 O 0.7763(3) 0.4807(2) 0.16678(15) 0.0441(6) Uani 1 1 d . . . . .
N1 N 0.9543(3) 0.3356(2) 0.34202(14) 0.0275(5) Uani 1 1 d . . . . .
N2 N 0.9886(3) 0.1208(2) 0.28173(15) 0.0305(5) Uani 1 1 d . . . . .
C1 C 1.0683(4) 0.3073(3) 0.46691(19) 0.0369(7) Uani 1 1 d . . . . .
H1A H 1.1438 0.3646 0.4532 0.055 Uiso 1 1 calc GR . . . .
H1B H 1.1087 0.2435 0.5051 0.055 Uiso 1 1 calc GR . . . .
H1C H 0.9727 0.3382 0.4889 0.055 Uiso 1 1 calc GR . . . .
C2 C 1.0370(3) 0.2694(3) 0.39514(17) 0.0293(6) Uani 1 1 d . . . . .
C3 C 1.0978(3) 0.1620(3) 0.39172(18) 0.0330(6) Uani 1 1 d . . . . .
H3 H 1.1754 0.1331 0.4261 0.040 Uiso 1 1 calc R . . . .
C4 C 1.0630(3) 0.0897(2) 0.34577(18) 0.0305(6) Uani 1 1 d . . . . .
C5 C 1.1160(5) -0.0314(3) 0.3753(2) 0.0487(9) Uani 1 1 d . . . . .
H5A H 1.0465 -0.0796 0.3601 0.073 Uiso 1 1 calc GR . . . .
H5B H 1.1153 -0.0480 0.4318 0.073 Uiso 1 1 calc GR . . . .
H5C H 1.2203 -0.0447 0.3530 0.073 Uiso 1 1 calc GR . . . .
C6A C 0.8846(11) 0.4414(6) 0.3555(6) 0.025(2) Uani 0.5 1 d . . P A 1
C11A C 0.7286(11) 0.4420(5) 0.3785(5) 0.032(2) Uani 0.5 1 d G . P A 1
C10A C 0.6484(7) 0.5411(6) 0.3859(4) 0.0340(17) Uani 0.5 1 d G . P A 1
H10A H 0.5418 0.5415 0.4016 0.041 Uiso 0.5 1 calc R . P A 1
C9A C 0.7243(9) 0.6396(5) 0.3703(4) 0.037(2) Uani 0.5 1 d G . P A 1
H9A H 0.6695 0.7073 0.3754 0.045 Uiso 0.5 1 calc R . P A 1
C8A C 0.8803(9) 0.6390(7) 0.3473(5) 0.036(2) Uani 0.5 1 d G . P A 1
H8A H 0.9322 0.7063 0.3367 0.043 Uiso 0.5 1 calc R . P A 1
C7A C 0.9605(8) 0.5399(8) 0.3400(7) 0.0195(16) Uani 0.5 1 d G . P A 1
C6B C 0.8634(10) 0.4267(7) 0.3639(6) 0.025(2) Uani 0.5 1 d . . P A 2
C11B C 0.7177(10) 0.4129(5) 0.4017(4) 0.0264(19) Uani 0.5 1 d G . P A 2
C10B C 0.6301(7) 0.5044(6) 0.4182(4) 0.0378(19) Uani 0.5 1 d G . P A 2
H10B H 0.5306 0.4949 0.4441 0.045 Uiso 0.5 1 calc R . P A 2
C9B C 0.6882(10) 0.6097(5) 0.3970(4) 0.036(2) Uani 0.5 1 d G . P A 2
H9B H 0.6284 0.6723 0.4083 0.043 Uiso 0.5 1 calc R . P A 2
C8B C 0.8339(10) 0.6235(7) 0.3592(5) 0.0297(19) Uani 0.5 1 d G . P A 2
H8B H 0.8736 0.6955 0.3447 0.036 Uiso 0.5 1 calc R . P A 2
C7B C 0.9215(8) 0.5320(9) 0.3426(7) 0.034(3) Uani 0.5 1 d G . P A 2
C12A C 1.1328(11) 0.5414(11) 0.3160(7) 0.033(2) Uani 0.5 1 d . . P A 1
H12A H 1.1725 0.4631 0.3164 0.040 Uiso 0.5 1 calc R . P A 1
C12B C 1.0815(12) 0.5577(10) 0.3029(8) 0.034(2) Uani 0.5 1 d . . P A 2
H12B H 1.1349 0.4854 0.2967 0.041 Uiso 0.5 1 calc R . P A 2
C13A C 1.2194(14) 0.5841(11) 0.3736(7) 0.043(3) Uani 0.5 1 d . . P A 1
H13A H 1.1804 0.6602 0.3751 0.065 Uiso 0.5 1 calc GR . P A 1
H13B H 1.3293 0.5841 0.3571 0.065 Uiso 0.5 1 calc GR . P A 1
H13C H 1.2037 0.5353 0.4252 0.065 Uiso 0.5 1 calc GR . P A 1
C13B C 1.1831(12) 0.6108(10) 0.3503(7) 0.041(2) Uani 0.5 1 d . . P A 2
H13D H 1.1355 0.6832 0.3561 0.062 Uiso 0.5 1 calc GR . P A 2
H13E H 1.2853 0.6212 0.3232 0.062 Uiso 0.5 1 calc GR . P A 2
H13F H 1.1924 0.5613 0.4016 0.062 Uiso 0.5 1 calc GR . P A 2
C14A C 1.1615(10) 0.6107(7) 0.2352(5) 0.0474(17) Uani 0.5 1 d . . P A 1
H14A H 1.1023 0.5838 0.1999 0.071 Uiso 0.5 1 calc GR . P A 1
H14B H 1.2712 0.6046 0.2188 0.071 Uiso 0.5 1 calc GR . P A 1
H14C H 1.1298 0.6888 0.2342 0.071 Uiso 0.5 1 calc GR . P A 1
C14B C 1.0739(10) 0.6339(7) 0.2218(5) 0.0470(18) Uani 0.5 1 d . . P A 2
H14D H 1.0078 0.6024 0.1918 0.071 Uiso 0.5 1 calc GR . P A 2
H14E H 1.1774 0.6396 0.1956 0.071 Uiso 0.5 1 calc GR . P A 2
H14F H 1.0316 0.7082 0.2261 0.071 Uiso 0.5 1 calc GR . P A 2
C15A C 0.6366(13) 0.3358(9) 0.3945(7) 0.035(2) Uani 0.5 1 d . . P A 1
H15A H 0.6742 0.2934 0.3543 0.042 Uiso 0.5 1 calc R . P A 1
C15B C 0.6515(11) 0.2996(11) 0.4233(7) 0.035(2) Uani 0.5 1 d . . P A 2
H15B H 0.7289 0.2462 0.4044 0.042 Uiso 0.5 1 calc R . P A 2
C16A C 0.6666(10) 0.2609(8) 0.4729(8) 0.043(2) Uani 0.5 1 d . . P A 1
H16A H 0.7749 0.2342 0.4729 0.064 Uiso 0.5 1 calc GR . P A 1
H16B H 0.6018 0.1970 0.4832 0.064 Uiso 0.5 1 calc GR . P A 1
H16C H 0.6423 0.3031 0.5131 0.064 Uiso 0.5 1 calc GR . P A 1
C16B C 0.6233(14) 0.2573(8) 0.5102(7) 0.058(3) Uani 0.5 1 d . . P A 2
H16D H 0.7185 0.2579 0.5349 0.086 Uiso 0.5 1 calc GR . P A 2
H16E H 0.5894 0.1810 0.5216 0.086 Uiso 0.5 1 calc GR . P A 2
H16F H 0.5437 0.3057 0.5303 0.086 Uiso 0.5 1 calc GR . P A 2
C17A C 0.4602(8) 0.3577(8) 0.3906(6) 0.0416(18) Uani 0.5 1 d . . P A 1
H17A H 0.4176 0.3897 0.4340 0.062 Uiso 0.5 1 calc GR . P A 1
H17B H 0.4131 0.2872 0.3936 0.062 Uiso 0.5 1 calc GR . P A 1
H17C H 0.4386 0.4099 0.3417 0.062 Uiso 0.5 1 calc GR . P A 1
C17B C 0.5068(12) 0.2996(10) 0.3833(7) 0.068(3) Uani 0.5 1 d . . P A 2
H17D H 0.4318 0.3566 0.3966 0.102 Uiso 0.5 1 calc GR . P A 2
H17E H 0.4636 0.2262 0.4002 0.102 Uiso 0.5 1 calc GR . P A 2
H17F H 0.5311 0.3161 0.3272 0.102 Uiso 0.5 1 calc GR . P A 2
C18 C 0.9363(4) 0.0378(2) 0.24768(19) 0.0335(6) Uani 1 1 d . . . . .
C19 C 0.7886(4) -0.0009(3) 0.2714(2) 0.0384(7) Uani 1 1 d . . . . .
C20 C 0.7322(5) -0.0750(3) 0.2335(3) 0.0530(10) Uani 1 1 d . . . . .
H20 H 0.6336 -0.1029 0.2499 0.064 Uiso 1 1 calc R . . . .
C21 C 0.8163(6) -0.1079(3) 0.1732(3) 0.0621(12) Uani 1 1 d . . . . .
H21 H 0.7752 -0.1569 0.1474 0.074 Uiso 1 1 calc R . . . .
C22 C 0.9600(6) -0.0700(3) 0.1502(3) 0.0647(12) Uani 1 1 d . . . . .
H22 H 1.0175 -0.0931 0.1082 0.078 Uiso 1 1 calc R . . . .
C23 C 1.0237(5) 0.0019(3) 0.1871(2) 0.0482(9) Uani 1 1 d . . . . .
C24 C 0.6877(4) 0.0380(3) 0.3349(3) 0.0467(9) Uani 1 1 d . . . . .
H24 H 0.7512 0.0889 0.3535 0.056 Uiso 0.5 1 calc R . P B 1
H24A H 0.7056 0.1183 0.3305 0.056 Uiso 0.5 1 calc R . P C 2
C25A C 0.6501(13) -0.0614(10) 0.4095(6) 0.066(2) Uani 0.5 1 d . . P D 1
H25A H 0.5859 -0.1140 0.3954 0.099 Uiso 0.5 1 calc GR . P D 1
H25B H 0.5953 -0.0301 0.4508 0.099 Uiso 0.5 1 calc GR . P D 1
H25C H 0.7462 -0.1004 0.4275 0.099 Uiso 0.5 1 calc GR . P D 1
C25B C 0.7224(10) -0.0217(8) 0.4099(5) 0.0494(19) Uani 0.5 1 d . . P D 2
H25D H 0.7127 -0.1016 0.4145 0.074 Uiso 0.5 1 calc GR . P D 2
H25E H 0.6508 0.0040 0.4486 0.074 Uiso 0.5 1 calc GR . P D 2
H25F H 0.8277 -0.0089 0.4186 0.074 Uiso 0.5 1 calc GR . P D 2
C26A C 0.5446(9) 0.1031(8) 0.3147(5) 0.0502(18) Uani 0.5 1 d . . P D 1
H26A H 0.5682 0.1774 0.2839 0.075 Uiso 0.5 1 calc GR . P D 1
H26B H 0.4825 0.1102 0.3622 0.075 Uiso 0.5 1 calc GR . P D 1
H26C H 0.4874 0.0653 0.2847 0.075 Uiso 0.5 1 calc GR . P D 1
C26B C 0.5147(9) 0.0305(8) 0.3182(5) 0.0502(18) Uani 0.5 1 d . . P D 2
H26D H 0.5005 0.0658 0.2639 0.075 Uiso 0.5 1 calc GR . P D 2
H26E H 0.4466 0.0690 0.3516 0.075 Uiso 0.5 1 calc GR . P D 2
H26F H 0.4902 -0.0480 0.3287 0.075 Uiso 0.5 1 calc GR . P D 2
C27A C 1.2053(13) 0.0307(12) 0.1708(8) 0.041(3) Uani 0.5 1 d . . P E 1
H27A H 1.2286 0.0798 0.2051 0.049 Uiso 0.5 1 calc R . P E 1
C27B C 1.1627(15) 0.0441(13) 0.1493(8) 0.043(3) Uani 0.5 1 d . . P E 2
H27B H 1.1878 0.1045 0.1742 0.052 Uiso 0.5 1 calc R . P E 2
C28A C 1.317(3) -0.070(2) 0.1822(19) 0.059(5) Uani 0.5 1 d . . P E 1
H28A H 1.3034 -0.1132 0.2357 0.089 Uiso 0.5 1 calc GR . P E 1
H28B H 1.4224 -0.0457 0.1714 0.089 Uiso 0.5 1 calc GR . P E 1
H28C H 1.2982 -0.1167 0.1468 0.089 Uiso 0.5 1 calc GR . P E 1
C28B C 1.286(3) -0.053(2) 0.1708(19) 0.068(8) Uani 0.5 1 d . . P E 2
H28D H 1.2606 -0.1162 0.1508 0.102 Uiso 0.5 1 calc GR . P E 2
H28E H 1.2870 -0.0754 0.2272 0.102 Uiso 0.5 1 calc GR . P E 2
H28F H 1.3866 -0.0280 0.1481 0.102 Uiso 0.5 1 calc GR . P E 2
C29A C 1.2314(13) 0.0937(9) 0.0862(7) 0.057(2) Uani 0.5 1 d . . P E 1
H29A H 1.2018 0.0480 0.0523 0.085 Uiso 0.5 1 calc GR . P E 1
H29B H 1.3401 0.1091 0.0744 0.085 Uiso 0.5 1 calc GR . P E 1
H29C H 1.1688 0.1641 0.0778 0.085 Uiso 0.5 1 calc GR . P E 1
C29B C 1.1699(12) 0.0934(11) 0.0624(7) 0.058(3) Uani 0.5 1 d . . P E 2
H29D H 1.1540 0.0351 0.0354 0.088 Uiso 0.5 1 calc GR . P E 2
H29E H 1.2707 0.1235 0.0450 0.088 Uiso 0.5 1 calc GR . P E 2
H29F H 1.0896 0.1533 0.0510 0.088 Uiso 0.5 1 calc GR . P E 2
C30A C 0.7858(11) 0.5313(7) 0.0863(4) 0.058(2) Uani 0.5 1 d . . P F 1
H30A H 0.7248 0.4920 0.0579 0.069 Uiso 0.5 1 calc R . P F 1
H30B H 0.8937 0.5311 0.0641 0.069 Uiso 0.5 1 calc R . P F 1
C30B C 0.7944(10) 0.6010(7) 0.1360(7) 0.066(3) Uani 0.5 1 d . . P F 2
H30C H 0.8710 0.6142 0.0909 0.079 Uiso 0.5 1 calc R . P F 2
H30D H 0.8265 0.6362 0.1761 0.079 Uiso 0.5 1 calc R . P F 2
C31A C 0.7206(13) 0.6477(7) 0.0827(6) 0.048(2) Uani 0.5 1 d . . P F 1
H31A H 0.6708 0.6781 0.0340 0.058 Uiso 0.5 1 calc R . P F 1
H31B H 0.8014 0.6973 0.0867 0.058 Uiso 0.5 1 calc R . P F 1
C31B C 0.6340(17) 0.6458(10) 0.1125(10) 0.065(4) Uani 0.5 1 d . . P F 2
H31C H 0.6153 0.7252 0.1146 0.078 Uiso 0.5 1 calc R . P F 2
H31D H 0.6180 0.6373 0.0600 0.078 Uiso 0.5 1 calc R . P F 2
C32A C 0.6042(19) 0.6352(15) 0.1518(11) 0.091(6) Uani 0.5 1 d . U P F 1
H32A H 0.6120 0.6954 0.1792 0.109 Uiso 0.5 1 calc R . P F 1
H32B H 0.4990 0.6398 0.1348 0.109 Uiso 0.5 1 calc R . P F 1
C32B C 0.5353(11) 0.5731(9) 0.1725(7) 0.064(2) Uani 0.5 1 d . . P F 2
H32C H 0.5238 0.5990 0.2213 0.076 Uiso 0.5 1 calc R . P F 2
H32D H 0.4324 0.5698 0.1547 0.076 Uiso 0.5 1 calc R . P F 2
C33A C 0.6366(11) 0.5274(9) 0.2026(5) 0.058(2) Uani 0.5 1 d . . P F 1
H33A H 0.5503 0.4786 0.2066 0.070 Uiso 0.5 1 calc R . P F 1
H33B H 0.6536 0.5358 0.2550 0.070 Uiso 0.5 1 calc R . P F 1
C33B C 0.6220(10) 0.4640(8) 0.1820(6) 0.059(2) Uani 0.5 1 d . . P F 2
H33C H 0.6021 0.4197 0.2355 0.071 Uiso 0.5 1 calc R . P F 2
H33D H 0.5884 0.4221 0.1460 0.071 Uiso 0.5 1 calc R . P F 2
C34A C 0.8240(11) 0.3480(7) 0.0289(4) 0.054(2) Uani 0.5 1 d . . P G 1
H34A H 0.9286 0.3754 0.0154 0.065 Uiso 0.5 1 calc R . P G 1
H34B H 0.7496 0.4126 0.0290 0.065 Uiso 0.5 1 calc R . P G 1
C34B C 0.8546(11) 0.2490(11) 0.0303(6) 0.074(3) Uani 0.5 1 d . . P G 2
H34C H 0.9064 0.1743 0.0325 0.089 Uiso 0.5 1 calc R . P G 2
H34D H 0.9222 0.3066 -0.0005 0.089 Uiso 0.5 1 calc R . P G 2
C35A C 0.7844(15) 0.2818(9) -0.0265(6) 0.063(3) Uani 0.5 1 d . . P G 1
H35A H 0.7180 0.3281 -0.0651 0.075 Uiso 0.5 1 calc R . P G 1
H35B H 0.8791 0.2570 -0.0542 0.075 Uiso 0.5 1 calc R . P G 1
C35B C 0.6968(18) 0.2583(18) -0.0032(10) 0.090(5) Uani 0.5 1 d . U P G 2
H35C H 0.6594 0.3371 -0.0210 0.108 Uiso 0.5 1 calc R . P G 2
H35D H 0.6998 0.2202 -0.0464 0.108 Uiso 0.5 1 calc R . P G 2
C36A C 0.7042(16) 0.1855(10) 0.0180(6) 0.066(3) Uani 0.5 1 d . . P G 1
H36A H 0.7637 0.1154 0.0139 0.079 Uiso 0.5 1 calc R . P G 1
H36B H 0.6017 0.1846 -0.0009 0.079 Uiso 0.5 1 calc R . P G 1
C36B C 0.6047(13) 0.2021(9) 0.0633(9) 0.082(4) Uani 0.5 1 d . . P G 2
H36C H 0.6213 0.1201 0.0712 0.098 Uiso 0.5 1 calc R . P G 2
H36D H 0.4942 0.2230 0.0580 0.098 Uiso 0.5 1 calc R . P G 2
C37A C 0.6889(10) 0.1985(7) 0.1014(5) 0.0425(18) Uani 0.5 1 d . . P G 1
H37A H 0.5886 0.2359 0.1134 0.051 Uiso 0.5 1 calc R . P G 1
H37B H 0.6988 0.1249 0.1380 0.051 Uiso 0.5 1 calc R . P G 1
C37B C 0.6615(11) 0.2427(10) 0.1288(6) 0.060(2) Uani 0.5 1 d . . P G 2
H37C H 0.6001 0.3102 0.1371 0.072 Uiso 0.5 1 calc R . P G 2
H37D H 0.6548 0.1842 0.1773 0.072 Uiso 0.5 1 calc R . P G 2
B1 B 1.2444(5) 0.3882(4) 0.1190(3) 0.0466(9) Uani 1 1 d . . . . .
H1D H 1.254(5) 0.343(4) 0.176(3) 0.059(12) Uiso 1 1 d . . . . .
H1E H 1.161(7) 0.449(5) 0.117(4) 0.095(18) Uiso 1 1 d . . . . .
H1F H 1.180(7) 0.333(6) 0.096(4) 0.11(2) Uiso 1 1 d . . . . .
H1G H 1.355(5) 0.420(4) 0.082(3) 0.064(13) Uiso 1 1 d . . . . .

loop_
_atom_site_aniso_label
_atom_site_aniso_U_11
_atom_site_aniso_U_22
_atom_site_aniso_U_33
_atom_site_aniso_U_23
_atom_site_aniso_U_13
_atom_site_aniso_U_12
Sm1 0.03651(9) 0.02686(8) 0.02749(8) -0.00469(5) -0.00429(6) 0.00112(6)
O1 0.0511(14) 0.0462(14) 0.0393(13) -0.0105(11) -0.0109(11) -0.0068(11)
O2 0.0497(14) 0.0392(13) 0.0414(13) -0.0082(10) -0.0082(11) 0.0121(11)
N1 0.0259(11) 0.0254(12) 0.0304(12) -0.0051(10) -0.0033(10) 0.0003(9)
N2 0.0309(12) 0.0257(12) 0.0347(13) -0.0063(10) -0.0027(10) -0.0011(10)
C1 0.0386(16) 0.0409(17) 0.0312(16) -0.0080(13) -0.0075(13) 0.0022(14)
C2 0.0273(13) 0.0311(15) 0.0283(14) -0.0045(12) -0.0002(11) -0.0044(12)
C3 0.0307(14) 0.0340(15) 0.0328(15) -0.0041(12) -0.0061(12) 0.0006(12)
C4 0.0299(14) 0.0270(14) 0.0324(15) -0.0027(12) -0.0042(12) 0.0021(11)
C5 0.070(2) 0.0257(16) 0.047(2) 0.0005(14) -0.0175(18) 0.0070(16)
C6A 0.019(4) 0.029(5) 0.027(4) -0.008(4) 0.006(3) -0.007(4)
C11A 0.035(5) 0.026(4) 0.031(5) -0.001(4) 0.007(4) -0.010(3)
C10A 0.020(3) 0.041(5) 0.043(5) -0.018(4) 0.009(3) -0.005(3)
C9A 0.046(6) 0.024(4) 0.043(5) -0.011(4) 0.000(4) -0.002(4)
C8A 0.037(6) 0.026(4) 0.042(5) -0.001(3) 0.001(4) -0.013(4)
C7A 0.020(4) 0.017(3) 0.022(4) -0.004(3) -0.004(3) -0.005(3)
C6B 0.029(5) 0.020(4) 0.024(4) 0.001(3) -0.009(4) -0.003(3)
C11B 0.019(3) 0.030(4) 0.030(5) -0.007(4) 0.006(3) -0.009(3)
C10B 0.029(3) 0.051(5) 0.036(5) -0.016(4) 0.007(3) -0.004(3)
C9B 0.033(4) 0.029(5) 0.043(5) -0.006(4) -0.006(4) 0.010(4)
C8B 0.037(6) 0.021(4) 0.031(4) -0.008(3) 0.002(4) -0.005(3)
C7B 0.024(4) 0.045(6) 0.035(4) -0.012(4) 0.003(4) -0.008(4)
C12A 0.022(5) 0.036(5) 0.039(5) -0.004(4) 0.005(4) -0.007(4)
C12B 0.030(6) 0.028(4) 0.048(6) -0.018(4) -0.003(5) 0.004(4)
C13A 0.041(6) 0.042(7) 0.051(7) -0.015(5) -0.013(4) -0.001(4)
C13B 0.033(5) 0.036(6) 0.053(7) -0.008(5) -0.002(4) 0.000(4)
C14A 0.044(4) 0.049(4) 0.043(4) -0.001(3) 0.009(4) -0.010(4)
C14B 0.039(4) 0.050(5) 0.046(4) -0.002(3) 0.005(3) -0.002(4)
C15A 0.037(4) 0.034(6) 0.034(6) -0.006(4) -0.001(4) -0.001(4)
C15B 0.029(4) 0.042(7) 0.035(7) -0.009(5) 0.004(5) -0.008(5)
C16A 0.036(4) 0.036(4) 0.052(7) -0.003(5) 0.010(5) -0.007(3)
C16B 0.073(7) 0.041(5) 0.050(6) 0.002(5) 0.011(5) -0.011(5)
C17A 0.028(3) 0.038(4) 0.063(5) -0.020(4) 0.002(3) -0.003(3)
C17B 0.052(6) 0.060(6) 0.090(8) -0.001(6) -0.029(5) -0.018(5)
C18 0.0411(16) 0.0237(14) 0.0348(16) -0.0040(12) -0.0103(13) 0.0027(12)
C19 0.0371(16) 0.0258(15) 0.051(2) -0.0033(14) -0.0129(14) 0.0010(12)
C20 0.049(2) 0.0311(17) 0.083(3) -0.0129(18) -0.027(2) -0.0002(15)
C21 0.082(3) 0.038(2) 0.077(3) -0.024(2) -0.032(3) -0.004(2)
C22 0.103(4) 0.041(2) 0.055(2) -0.0221(19) -0.004(2) -0.006(2)
C23 0.064(2) 0.0307(17) 0.052(2) -0.0172(16) 0.0090(18) -0.0092(16)
C24 0.0362(17) 0.0382(19) 0.065(2) -0.0116(17) -0.0006(16) -0.0035(14)
C25A 0.063(6) 0.072(7) 0.052(5) 0.003(5) 0.011(5) -0.006(5)
C25B 0.040(4) 0.061(5) 0.048(5) -0.008(4) -0.010(4) -0.009(4)
C26A 0.042(4) 0.051(5) 0.060(5) -0.020(4) -0.006(3) 0.005(4)
C26B 0.038(4) 0.062(5) 0.051(5) -0.013(4) 0.000(3) -0.007(4)
C27A 0.028(6) 0.045(6) 0.056(8) -0.028(6) -0.001(4) -0.001(5)
C27B 0.046(8) 0.045(5) 0.047(7) -0.026(5) -0.010(4) -0.001(5)
C28A 0.052(12) 0.057(7) 0.081(11) -0.044(8) -0.005(8) 0.011(7)
C28B 0.037(10) 0.091(18) 0.077(11) -0.020(9) 0.002(8) -0.013(11)
C29A 0.058(7) 0.045(5) 0.065(7) -0.012(5) 0.012(5) -0.001(5)
C29B 0.049(6) 0.066(6) 0.063(7) -0.020(5) 0.006(5) -0.011(5)
C30A 0.088(6) 0.046(4) 0.035(4) -0.001(3) -0.012(4) 0.009(4)
C30B 0.044(4) 0.034(4) 0.115(8) -0.005(5) -0.021(5) 0.002(3)
C31A 0.057(5) 0.032(4) 0.054(5) -0.009(3) -0.002(5) 0.003(4)
C31B 0.063(9) 0.040(6) 0.093(12) -0.006(8) -0.046(9) 0.013(7)
C32A 0.069(8) 0.054(7) 0.118(12) 0.019(8) 0.035(9) 0.025(6)
C32B 0.054(5) 0.060(6) 0.083(7) -0.031(5) -0.012(5) 0.020(5)
C33A 0.065(6) 0.062(6) 0.044(4) -0.011(4) -0.007(4) 0.022(5)
C33B 0.048(5) 0.051(5) 0.069(6) 0.001(5) 0.009(4) 0.000(4)
C34A 0.076(6) 0.048(4) 0.036(4) 0.001(3) -0.006(4) -0.014(4)
C34B 0.054(5) 0.113(9) 0.073(7) -0.055(6) -0.002(5) -0.010(5)
C35A 0.083(7) 0.068(6) 0.041(5) -0.014(4) -0.013(5) -0.010(6)
C35B 0.080(8) 0.125(12) 0.086(10) -0.062(10) -0.044(8) 0.016(10)
C36A 0.097(9) 0.058(6) 0.050(5) -0.017(5) -0.020(5) -0.016(6)
C36B 0.064(6) 0.065(6) 0.136(11) -0.044(7) -0.051(8) -0.001(5)
C37A 0.052(5) 0.037(4) 0.041(4) -0.011(3) -0.006(4) -0.008(3)
C37B 0.060(5) 0.065(6) 0.048(5) 0.004(5) -0.014(4) -0.006(5)
B1 0.051(2) 0.044(2) 0.043(2) -0.0077(18) -0.0007(18) -0.0032(19)

loop_
_atom_type_symbol
_atom_type_description
_atom_type_scat_dispersion_real
_atom_type_scat_dispersion_imag
_atom_type_scat_source
C C 0.0033 0.0016 'International Tables Vol C Tables 4.2.6.8 and 6.1.1.4'
H H 0.0000 0.0000 'International Tables Vol C Tables 4.2.6.8 and 6.1.1.4'
B B 0.0013 0.0007 'International Tables Vol C Tables 4.2.6.8 and 6.1.1.4'
N N 0.0061 0.0033 'International Tables Vol C Tables 4.2.6.8 and 6.1.1.4'
O O 0.0106 0.0060 'International Tables Vol C Tables 4.2.6.8 and 6.1.1.4'
Sm Sm -0.1638 3.4418 'International Tables Vol C Tables 4.2.6.8 and 6.1.1.4'

loop_
_geom_angle_atom_site_label_1
_geom_angle_atom_site_label_2
_geom_angle_atom_site_label_3
_geom_angle
O1 Sm1 B1 104.33(11)
O1 Sm1 H1D 121.6(11)
O1 Sm1 H1E 102.1(14)
O1 Sm1 H1F 82.7(16)
O2 Sm1 O1 73.38(8)
O2 Sm1 B1 105.73(11)
O2 Sm1 H1D 122.2(11)
O2 Sm1 H1E 84.6(14)
O2 Sm1 H1F 108.2(15)
N1 Sm1 O1 139.70(8)
N1 Sm1 O2 91.78(8)
N1 Sm1 N2 75.22(8)
N1 Sm1 B1 115.82(11)
N1 Sm1 H1D 98.1(11)
N1 Sm1 H1E 113.8(14)
N1 Sm1 H1F 137.4(16)
N2 Sm1 O1 91.34(8)
N2 Sm1 O2 138.62(8)
N2 Sm1 B1 115.36(11)
N2 Sm1 H1D 98.7(11)
N2 Sm1 H1E 136.7(14)
N2 Sm1 H1F 107.6(16)
B1 Sm1 H1D 22.4(11)
B1 Sm1 H1E 21.4(14)
B1 Sm1 H1F 23.4(16)
H1D Sm1 H1E 39.6(16)
H1D Sm1 H1F 39.4(18)
H1E Sm1 H1F 36(2)
C34A O1 Sm1 112.8(3)
C34B O1 Sm1 131.6(4)
C37A O1 Sm1 141.4(4)
C37A O1 C34A 104.1(5)
C37B O1 Sm1 118.1(5)
C37B O1 C34B 110.1(6)
C30A O2 Sm1 113.2(4)
C30A O2 C33A 108.0(5)
C30B O2 Sm1 130.8(3)
C33A O2 Sm1 138.0(4)
C33B O2 Sm1 120.7(4)
C33B O2 C30B 108.2(5)
C2 N1 Sm1 122.14(19)
C2 N1 C6A 119.8(5)
C2 N1 C6B 117.6(5)
C6A N1 Sm1 115.3(5)
C6B N1 Sm1 119.9(5)
C4 N2 Sm1 122.28(19)
C4 N2 C18 119.6(2)
C18 N2 Sm1 117.20(18)
H1A C1 H1B 109.5
H1A C1 H1C 109.5
H1B C1 H1C 109.5
C2 C1 H1A 109.5
C2 C1 H1B 109.5
C2 C1 H1C 109.5
N1 C2 C1 120.0(3)
N1 C2 C3 124.9(3)
C3 C2 C1 115.1(3)
C2 C3 H3 114.6
C2 C3 C4 130.8(3)
C4 C3 H3 114.6
N2 C4 C3 124.9(3)
N2 C4 C5 120.5(3)
C3 C4 C5 114.6(3)
C4 C5 H5A 109.5
C4 C5 H5B 109.5
C4 C5 H5C 109.5
H5A C5 H5B 109.5
H5A C5 H5C 109.5
H5B C5 H5C 109.5
C11A C6A N1 115.5(6)
C11A C6A C7A 120.0
C7A C6A N1 124.2(6)
C6A C11A C15A 122.5(7)
C10A C11A C6A 120.0
C10A C11A C15A 117.5(7)
C11A C10A H10A 120.0
C9A C10A C11A 120.0
C9A C10A H10A 120.0
C10A C9A H9A 120.0
C10A C9A C8A 120.0
C8A C9A H9A 120.0
C9A C8A H8A 120.0
C7A C8A C9A 120.0
C7A C8A H8A 120.0
C6A C7A C12A 121.1(8)
C8A C7A C6A 120.0
C8A C7A C12A 118.9(8)
C11B C6B N1 121.8(6)
C11B C6B C7B 120.0
C7B C6B N1 118.1(6)
C6B C11B C15B 120.6(6)
C10B C11B C6B 120.0
C10B C11B C15B 119.4(7)
C11B C10B H10B 120.0
C9B C10B C11B 120.0
C9B C10B H10B 120.0
C10B C9B H9B 120.0
C10B C9B C8B 120.0
C8B C9B H9B 120.0
C9B C8B H8B 120.0
C9B C8B C7B 120.0
C7B C8B H8B 120.0
C6B C7B C12B 125.0(8)
C8B C7B C6B 120.0
C8B C7B C12B 114.9(8)
C7A C12A H12A 108.1
C7A C12A C13A 111.0(11)
C13A C12A H12A 108.1
C14A C12A C7A 110.5(8)
C14A C12A H12A 108.1
C14A C12A C13A 110.9(9)
C7B C12B H12B 107.4
C7B C12B C13B 113.6(11)
C7B C12B C14B 112.1(8)
C13B C12B H12B 107.4
C14B C12B H12B 107.4
C14B C12B C13B 108.7(10)
C12A C13A H13A 109.5
C12A C13A H13B 109.5
C12A C13A H13C 109.5
H13A C13A H13B 109.5
H13A C13A H13C 109.5
H13B C13A H13C 109.5
C12B C13B H13D 109.5
C12B C13B H13E 109.5
C12B C13B H13F 109.5
H13D C13B H13E 109.5
H13D C13B H13F 109.5
H13E C13B H13F 109.5
C12A C14A H14A 109.5
C12A C14A H14B 109.5
C12A C14A H14C 109.5
H14A C14A H14B 109.5
H14A C14A H14C 109.5
H14B C14A H14C 109.5
C12B C14B H14D 109.5
C12B C14B H14E 109.5
C12B C14B H14F 109.5
H14D C14B H14E 109.5
H14D C14B H14F 109.5
H14E C14B H14F 109.5
C11A C15A H15A 107.4
C11A C15A C17A 115.0(8)
C16A C15A C11A 111.0(9)
C16A C15A H15A 107.4
C16A C15A C17A 108.2(9)
C17A C15A H15A 107.4
C11B C15B H15B 107.3
C11B C15B C16B 112.5(8)
C11B C15B C17B 111.1(10)
C16B C15B H15B 107.3
C17B C15B H15B 107.3
C17B C15B C16B 111.0(9)
C15A C16A H16A 109.5
C15A C16A H16B 109.5
C15A C16A H16C 109.5
H16A C16A H16B 109.5
H16A C16A H16C 109.5
H16B C16A H16C 109.5
C15B C16B H16D 109.5
C15B C16B H16E 109.5
C15B C16B H16F 109.5
H16D C16B H16E 109.5
H16D C16B H16F 109.5
H16E C16B H16F 109.5
C15A C17A H17A 109.5
C15A C17A H17B 109.5
C15A C17A H17C 109.5
H17A C17A H17B 109.5
H17A C17A H17C 109.5
H17B C17A H17C 109.5
C15B C17B H17D 109.5
C15B C17B H17E 109.5
C15B C17B H17F 109.5
H17D C17B H17E 109.5
H17D C17B H17F 109.5
H17E C17B H17F 109.5
C19 C18 N2 118.7(3)
C23 C18 N2 121.2(3)
C23 C18 C19 119.9(3)
C18 C19 C24 121.9(3)
C20 C19 C18 118.7(4)
C20 C19 C24 119.3(3)
C19 C20 H20 119.4
C21 C20 C19 121.3(4)
C21 C20 H20 119.4
C20 C21 H21 120.1
C20 C21 C22 119.8(4)
C22 C21 H21 120.1
C21 C22 H22 119.3
C21 C22 C23 121.4(4)
C23 C22 H22 119.3
C18 C23 C27A 118.6(5)
C18 C23 C27B 126.9(6)
C22 C23 C18 118.8(4)
C22 C23 C27A 121.9(6)
C22 C23 C27B 113.5(6)
C19 C24 H24 105.2
C19 C24 H24A 107.8
C19 C24 C25A 113.1(5)
C19 C24 C26B 107.3(4)
C25A C24 H24 105.2
C25B C24 C19 112.8(5)
C25B C24 H24A 107.8
C25B C24 C26B 113.1(5)
C26A C24 C19 118.4(5)
C26A C24 H24 105.2
C26A C24 C25A 108.4(6)
C26B C24 H24A 107.8
C24 C25A H25A 109.5
C24 C25A H25B 109.5
C24 C25A H25C 109.5
H25A C25A H25B 109.5
H25A C25A H25C 109.5
H25B C25A H25C 109.5
C24 C25B H25D 109.5
C24 C25B H25E 109.5
C24 C25B H25F 109.5
H25D C25B H25E 109.5
H25D C25B H25F 109.5
H25E C25B H25F 109.5
C24 C26A H26A 109.5
C24 C26A H26B 109.5
C24 C26A H26C 109.5
H26A C26A H26B 109.5
H26A C26A H26C 109.5
H26B C26A H26C 109.5
C24 C26B H26D 109.5
C24 C26B H26E 109.5
C24 C26B H26F 109.5
H26D C26B H26E 109.5
H26D C26B H26F 109.5
H26E C26B H26F 109.5
C23 C27A H27A 109.1
C28A C27A C23 114.7(15)
C28A C27A H27A 109.1
C28A C27A C29A 106.9(16)
C29A C27A C23 107.9(8)
C29A C27A H27A 109.1
C23 C27B H27B 106.9
C23 C27B C28B 105.1(15)
C23 C27B C29B 118.8(8)
C28B C27B H27B 106.9
C29B C27B H27B 106.9
C29B C27B C28B 111.8(16)
C27A C28A H28A 109.5
C27A C28A H28B 109.5
C27A C28A H28C 109.5
H28A C28A H28B 109.5
H28A C28A H28C 109.5
H28B C28A H28C 109.5
C27B C28B H28D 109.5
C27B C28B H28E 109.5
C27B C28B H28F 109.5
H28D C28B H28E 109.5
H28D C28B H28F 109.5
H28E C28B H28F 109.5
C27A C29A H29A 109.5
C27A C29A H29B 109.5
C27A C29A H29C 109.5
H29A C29A H29B 109.5
H29A C29A H29C 109.5
H29B C29A H29C 109.5
C27B C29B H29D 109.5
C27B C29B H29E 109.5
C27B C29B H29F 109.5
H29D C29B H29E 109.5
H29D C29B H29F 109.5
H29E C29B H29F 109.5
O2 C30A H30A 111.0
O2 C30A H30B 111.0
O2 C30A C31A 103.8(7)
H30A C30A H30B 109.0
C31A C30A H30A 111.0
C31A C30A H30B 111.0
O2 C30B H30C 111.1
O2 C30B H30D 111.1
O2 C30B C31B 103.5(7)
H30C C30B H30D 109.0
C31B C30B H30C 111.1
C31B C30B H30D 111.1
C30A C31A H31A 111.0
C30A C31A H31B 111.0
C30A C31A C32A 103.6(10)
H31A C31A H31B 109.0
C32A C31A H31A 111.0
C32A C31A H31B 111.0
C30B C31B H31C 111.5
C30B C31B H31D 111.5
H31C C31B H31D 109.3
C32B C31B C30B 101.4(9)
C32B C31B H31C 111.5
C32B C31B H31D 111.5
C31A C32A H32A 110.2
C31A C32A H32B 110.2
H32A C32A H32B 108.5
C33A C32A C31A 107.7(12)
C33A C32A H32A 110.2
C33A C32A H32B 110.2
C31B C32B H32C 111.3
C31B C32B H32D 111.3
H32C C32B H32D 109.2
C33B C32B C31B 102.2(8)
C33B C32B H32C 111.3
C33B C32B H32D 111.3
O2 C33A H33A 110.7
O2 C33A H33B 110.7
C32A C33A O2 105.3(9)
C32A C33A H33A 110.7
C32A C33A H33B 110.7
H33A C33A H33B 108.8
O2 C33B C32B 109.2(8)
O2 C33B H33C 109.8
O2 C33B H33D 109.8
C32B C33B H33C 109.8
C32B C33B H33D 109.8
H33C C33B H33D 108.3
O1 C34A H34A 111.0
O1 C34A H34B 111.0
O1 C34A C35A 104.0(6)
H34A C34A H34B 109.0
C35A C34A H34A 111.0
C35A C34A H34B 111.0
O1 C34B H34C 111.3
O1 C34B H34D 111.3
O1 C34B C35B 102.5(8)
H34C C34B H34D 109.2
C35B C34B H34C 111.3
C35B C34B H34D 111.3
C34A C35A H35A 110.1
C34A C35A H35B 110.1
H35A C35A H35B 108.4
C36A C35A C34A 107.9(8)
C36A C35A H35A 110.1
C36A C35A H35B 110.1
C34B C35B H35C 111.6
C34B C35B H35D 111.6
H35C C35B H35D 109.4
C36B C35B C34B 100.8(11)
C36B C35B H35C 111.6
C36B C35B H35D 111.6
C35A C36A H36A 110.6
C35A C36A H36B 110.6
C35A C36A C37A 105.6(8)
H36A C36A H36B 108.7
C37A C36A H36A 110.6
C37A C36A H36B 110.6
C35B C36B H36C 111.1
C35B C36B H36D 111.1
C35B C36B C37B 103.1(8)
H36C C36B H36D 109.1
C37B C36B H36C 111.1
C37B C36B H36D 111.1
O1 C37A C36A 104.3(7)
O1 C37A H37A 110.9
O1 C37A H37B 110.9
C36A C37A H37A 110.9
C36A C37A H37B 110.9
H37A C37A H37B 108.9
O1 C37B C36B 105.3(10)
O1 C37B H37C 110.7
O1 C37B H37D 110.7
C36B C37B H37C 110.7
C36B C37B H37D 110.7
H37C C37B H37D 108.8
Sm1 B1 H1D 63(2)
Sm1 B1 H1E 66(3)
Sm1 B1 H1F 65(4)
Sm1 B1 H1G 178(2)
H1D B1 H1E 110(4)
H1D B1 H1F 102(4)
H1D B1 H1G 118(3)
H1E B1 H1F 96(4)
H1E B1 H1G 112(4)
H1F B1 H1G 116(4)

loop_
_geom_bond_atom_site_label_1
_geom_bond_atom_site_label_2
_geom_bond_distance
Sm1 O1 2.571(2)
Sm1 O2 2.562(2)
Sm1 N1 2.512(2)
Sm1 N2 2.519(2)
Sm1 B1 2.746(5)
Sm1 H1D 2.45(4)
Sm1 H1E 2.52(6)
Sm1 H1F 2.48(7)
O1 C34A 1.493(8)
O1 C34B 1.417(10)
O1 C37A 1.461(8)
O1 C37B 1.404(10)
O2 C30A 1.424(8)
O2 C30B 1.474(8)
O2 C33A 1.467(9)
O2 C33B 1.375(9)
N1 C2 1.329(4)
N1 C6A 1.461(7)
N1 C6B 1.435(7)
N2 C4 1.331(4)
N2 C18 1.431(4)
C1 H1A 0.9800
C1 H1B 0.9800
C1 H1C 0.9800
C1 C2 1.515(4)
C2 C3 1.403(4)
C3 H3 0.9500
C3 C4 1.411(4)
C4 C5 1.516(4)
C5 H5A 0.9800
C5 H5B 0.9800
C5 H5C 0.9800
C6A C11A 1.3900
C6A C7A 1.3900
C11A C10A 1.3900
C11A C15A 1.548(13)
C10A H10A 0.9500
C10A C9A 1.3900
C9A H9A 0.9500
C9A C8A 1.3900
C8A H8A 0.9500
C8A C7A 1.3900
C7A C12A 1.530(12)
C6B C11B 1.3900
C6B C7B 1.3900
C11B C10B 1.3900
C11B C15B 1.508(13)
C10B H10B 0.9500
C10B C9B 1.3900
C9B H9B 0.9500
C9B C8B 1.3900
C8B H8B 0.9500
C8B C7B 1.3900
C7B C12B 1.532(13)
C12A H12A 1.0000
C12A C13A 1.540(15)
C12A C14A 1.504(15)
C12B H12B 1.0000
C12B C13B 1.558(15)
C12B C14B 1.535(15)
C13A H13A 0.9800
C13A H13B 0.9800
C13A H13C 0.9800
C13B H13D 0.9800
C13B H13E 0.9800
C13B H13F 0.9800
C14A H14A 0.9800
C14A H14B 0.9800
C14A H14C 0.9800
C14B H14D 0.9800
C14B H14E 0.9800
C14B H14F 0.9800
C15A H15A 1.0000
C15A C16A 1.519(13)
C15A C17A 1.553(13)
C15B H15B 1.0000
C15B C16B 1.519(13)
C15B C17B 1.512(13)
C16A H16A 0.9800
C16A H16B 0.9800
C16A H16C 0.9800
C16B H16D 0.9800
C16B H16E 0.9800
C16B H16F 0.9800
C17A H17A 0.9800
C17A H17B 0.9800
C17A H17C 0.9800
C17B H17D 0.9800
C17B H17E 0.9800
C17B H17F 0.9800
C18 C19 1.407(5)
C18 C23 1.402(5)
C19 C20 1.400(5)
C19 C24 1.514(5)
C20 H20 0.9500
C20 C21 1.369(7)
C21 H21 0.9500
C21 C22 1.370(7)
C22 H22 0.9500
C22 C23 1.397(6)
C23 C27A 1.642(13)
C23 C27B 1.411(16)
C24 H24 1.0000
C24 H24A 1.0000
C24 C25A 1.614(10)
C24 C25B 1.417(9)
C24 C26A 1.463(8)
C24 C26B 1.585(8)
C25A H25A 0.9800
C25A H25B 0.9800
C25A H25C 0.9800
C25B H25D 0.9800
C25B H25E 0.9800
C25B H25F 0.9800
C26A H26A 0.9800
C26A H26B 0.9800
C26A H26C 0.9800
C26B H26D 0.9800
C26B H26E 0.9800
C26B H26F 0.9800
C27A H27A 1.0000
C27A C28A 1.51(3)
C27A C29A 1.533(18)
C27B H27B 1.0000
C27B C28B 1.55(3)
C27B C29B 1.524(18)
C28A H28A 0.9800
C28A H28B 0.9800
C28A H28C 0.9800
C28B H28D 0.9800
C28B H28E 0.9800
C28B H28F 0.9800
C29A H29A 0.9800
C29A H29B 0.9800
C29A H29C 0.9800
C29B H29D 0.9800
C29B H29E 0.9800
C29B H29F 0.9800
C30A H30A 0.9900
C30A H30B 0.9900
C30A C31A 1.494(12)
C30B H30C 0.9900
C30B H30D 0.9900
C30B C31B 1.529(13)
C31A H31A 0.9900
C31A H31B 0.9900
C31A C32A 1.511(16)
C31B H31C 0.9900
C31B H31D 0.9900
C31B C32B 1.48(2)
C32A H32A 0.9900
C32A H32B 0.9900
C32A C33A 1.449(18)
C32B H32C 0.9900
C32B H32D 0.9900
C32B C33B 1.476(13)
C33A H33A 0.9900
C33A H33B 0.9900
C33B H33C 0.9900
C33B H33D 0.9900
C34A H34A 0.9900
C34A H34B 0.9900
C34A C35A 1.501(13)
C34B H34C 0.9900
C34B H34D 0.9900
C34B C35B 1.543(14)
C35A H35A 0.9900
C35A H35B 0.9900
C35A C36A 1.457(17)
C35B H35C 0.9900
C35B H35D 0.9900
C35B C36B 1.44(2)
C36A H36A 0.9900
C36A H36B 0.9900
C36A C37A 1.525(14)
C36B H36C 0.9900
C36B H36D 0.9900
C36B C37B 1.511(15)
C37A H37A 0.9900
C37A H37B 0.9900
C37B H37C 0.9900
C37B H37D 0.9900
B1 H1D 1.05(5)
B1 H1E 1.01(6)
B1 H1F 1.09(7)
B1 H1G 1.16(5)

loop_
_geom_torsion_atom_site_label_1
_geom_torsion_atom_site_label_2
_geom_torsion_atom_site_label_3
_geom_torsion_atom_site_label_4
_geom_torsion
C6B_b N1 C2 C3 161.8(5)
Sm1 O1 C34A C35A 156.4(6)
Sm1 O1 C34B C35B -162.7(9)
Sm1 O1 C37A C36A -160.2(6)
Sm1 O1 C37B C36B -173.2(6)
Sm1 O2 C30A C31A -153.8(6)
Sm1 O2 C30B C31B 169.5(7)
Sm1 O2 C33A C32A 167.3(10)
Sm1 O2 C33B C32B 166.6(6)
Sm1 N1 C2 C1 156.2(2)
Sm1 N1 C2 C3 -25.4(4)
Sm1 N1 C6A C11A 96.4(5)
Sm1 N1 C6A C7A -77.3(7)
Sm1 N1 C6B C11B 102.9(6)
Sm1 N1 C6B C7B -73.8(6)
Sm1 N2 C4 C3 22.3(4)
Sm1 N2 C4 C5 -158.3(3)
Sm1 N2 C18 C19 -101.1(3)
Sm1 N2 C18 C23 73.5(3)
O1 C34A C35A C36A 19.7(12)
O1 C34B C35B C36B -39.5(14)
O2 C30A C31A C32A -30.8(13)
O2 C30B C31B C32B 34.2(11)
N1 C2 C3 C4 -15.7(5)
N1 C6A C11A C10A -174.0(8)
N1 C6A C11A C15A 4.2(9)
N1 C6A C7A C8A 173.5(9)
N1 C6A C7A C12A -7.6(9)
N1 C6B C11B C10B -176.6(9)
N1 C6B C11B C15B 1.8(10)
N1 C6B C7B C8B 176.8(9)
N1 C6B C7B C12B -5.0(8)
N2 C18 C19 C20 174.6(3)
N2 C18 C19 C24 -3.5(5)
N2 C18 C23 C22 -172.9(3)
N2 C18 C23 C27A 16.0(7)
N2 C18 C23 C27B -4.2(8)
C1 C2 C3 C4 162.8(3)
C2 N1 C6A C11A -101.7(6)
C2 N1 C6A C7A 84.5(6)
C2 N1 C6B C11B -84.1(8)
C2 N1 C6B C7B 99.2(4)
C2 C3 C4 N2 17.4(5)
C2 C3 C4 C5 -161.9(3)
C4 N2 C18 C19 89.8(4)
C4 N2 C18 C23 -95.7(4)
C6A N1 C2 C1 -4.4(6)
C6A N1 C2 C3 174.1(5)
C6A N1 C6B C11B 171(6)
C6A N1 C6B C7B -5(5)
C6A C11A C10A C9A 0.0
C6A C11A C15A C16A 77.7(10)
C6A C11A C15A C17A -159.1(7)
C6A C7A C12A C13A -120.4(8)
C6A C7A C12A C14A 116.1(9)
C11A C6A C7A C8A 0.0
C11A C6A C7A C12A 178.9(11)
C11A C10A C9A C8A 0.0
C10A C11A C15A C16A -104.1(9)
C10A C11A C15A C17A 19.2(12)
C10A C9A C8A C7A 0.0
C9A C8A C7A C6A 0.0
C9A C8A C7A C12A -178.9(10)
C8A C7A C12A C13A 58.5(11)
C8A C7A C12A C14A -65.0(12)
C7A C6A C11A C10A 0.0
C7A C6A C11A C15A 178.2(8)
C6B N1 C2 C1 -16.6(6)
C6B N1 C6A C11A -20(5)
C6B N1 C6A C7A 166(5)
C6B C11B C10B C9B 0.0
C6B C11B C15B C16B 116.5(9)
C6B C11B C15B C17B -118.4(9)
C6B C7B C12B C13B -119.9(8)
C6B C7B C12B C14B 116.4(9)
C11B C6B C7B C8B 0.0
C11B C6B C7B C12B 178.2(12)
C11B C10B C9B C8B 0.0
C10B C11B C15B C16B -65.0(11)
C10B C11B C15B C17B 60.1(11)
C10B C9B C8B C7B 0.0
C9B C8B C7B C6B 0.0
C9B C8B C7B C12B -178.4(11)
C8B C7B C12B C13B 58.3(11)
C8B C7B C12B C14B -65.3(11)
C7B C6B C11B C10B 0.0
C7B C6B C11B C15B 178.5(8)
C15A C11A C10A C9A -178.3(8)
C15B C11B C10B C9B -178.5(8)
C18 N2 C4 C3 -169.0(3)
C18 N2 C4 C5 10.3(5)
C18 C19 C20 C21 -1.5(5)
C18 C19 C24 C25A -116.7(6)
C18 C19 C24 C25B -83.0(6)
C18 C19 C24 C26A 114.9(6)
C18 C19 C24 C26B 151.9(4)
C18 C23 C27A C28A 116.7(14)
C18 C23 C27A C29A -124.3(8)
C18 C23 C27B C28B 113.7(14)
C18 C23 C27B C29B -120.4(10)
C19 C18 C23 C22 1.5(5)
C19 C18 C23 C27A -169.6(6)
C19 C18 C23 C27B 170.3(7)
C19 C20 C21 C22 1.4(7)
C20 C19 C24 C25A 65.2(6)
C20 C19 C24 C25B 98.9(6)
C20 C19 C24 C26A -63.2(6)
C20 C19 C24 C26B -26.3(5)
C20 C21 C22 C23 0.2(7)
C21 C22 C23 C18 -1.6(7)
C21 C22 C23 C27A 169.1(7)
C21 C22 C23 C27B -171.9(7)
C22 C23 C27A C28A -54.1(16)
C22 C23 C27A C29A 64.9(11)
C22 C23 C27B C28B -77.0(14)
C22 C23 C27B C29B 48.9(13)
C23 C18 C19 C20 0.0(5)
C23 C18 C19 C24 -178.1(3)
C24 C19 C20 C21 176.7(4)
C27A C23 C27B C28B 44(3)
C27A C23 C27B C29B 170(4)
C27B C23 C27A C28A -122(4)
C27B C23 C27A C29A -3(2)
C30A O2 C30B C31B 76.0(10)
C30A O2 C33A C32A -24.4(13)
C30A O2 C33B C32B -66.9(9)
C30A C31A C32A C33A 16.4(18)
C30B O2 C30A C31A -29.1(6)
C30B O2 C33A C32A 25.6(12)
C30B O2 C33B C32B -8.0(11)
C30B C31B C32B C33B -38.3(11)
C31A C32A C33A O2 3.9(18)
C31B C32B C33B O2 30.0(11)
C33A O2 C30A C31A 34.7(9)
C33A O2 C30B C31B -43.7(9)
C33A O2 C33B C32B 36.9(8)
C33B O2 C30A C31A 75.0(8)
C33B O2 C30B C31B -16.6(12)
C33B O2 C33A C32A -111.4(14)
C34A O1 C34B C35B -76.8(12)
C34A O1 C37A C36A 37.2(8)
C34A O1 C37B C36B 55.5(10)
C34A C35A C36A C37A 2.8(13)
C34B O1 C34A C35A 30.4(7)
C34B O1 C37A C36A -7.5(8)
C34B O1 C37B C36B 2.3(11)
C34B C35B C36B C37B 40.6(14)
C35A C36A C37A O1 -24.9(12)
C35B C36B C37B O1 -28.4(12)
C37A O1 C34A C35A -35.3(9)
C37A O1 C34B C35B 39.8(11)
C37A O1 C37B C36B -30.0(9)
C37B O1 C34A C35A -69.6(10)
C37B O1 C34B C35B 22.6(13)
C37B O1 C37A C36A 141.9(13)
